data_1575718
loop_
_publ_author_name
'Mori, Alessia'
'Premoli, Lucia'
'Oble, Julie'
'Petit, Marc'

_publ_section_title
;
 Complementary pathways in C-H functionalization of furfural derivatives
 with cobalt-hydride catalysis.
;
_journal_issue 84
_journal_name_full 'Chemical communications (Cambridge, England)'
_journal_page_first 16464
_journal_page_last 16467
_journal_paper_doi 10.1039/d5cc03163j
_journal_volume 61
_journal_year 2025
_chemical_formula_moiety 'C19 H14 O2'
_chemical_formula_sum 'C19 H14 O2'
_chemical_formula_weight 274.30
_space_group_crystal_system orthorhombic
_space_group_IT_number 61
_space_group_name_Hall '-P 2ac 2ab'
_space_group_name_H-M_alt 'P b c a'
_atom_sites_solution_hydrogens geom
_atom_sites_solution_primary dual
_audit_creation_date 2025-05-08
_audit_creation_method
;
Olex2 1.5
(compiled 2021.12.09 svn.r5202d8cf for OlexSys, GUI svn.r6439)
;
_audit_update_record
;
2025-06-03 deposited with the CCDC.	2025-09-15 downloaded from the CCDC.
;
_cell_angle_alpha 90
_cell_angle_beta 90
_cell_angle_gamma 90
_cell_formula_units_Z 8
_cell_length_a 11.7283(9)
_cell_length_b 7.7153(6)
_cell_length_c 31.448(2)
_cell_measurement_reflns_used 1968
_cell_measurement_temperature 200.41
_cell_measurement_theta_max 64.82
_cell_measurement_theta_min 4.70
_cell_volume 2845.6(4)
_computing_cell_refinement 'SAINT V8.41 (?, 2016)'
_computing_data_collection 'Bruker APEX6'
_computing_data_reduction 'SAINT V8.41 (?, 2016)'
_computing_molecular_graphics 'Olex2 1.5 (Dolomanov et al., 2009)'
_computing_publication_material 'Olex2 1.5 (Dolomanov et al., 2009)'
_computing_structure_refinement 'SHELXL 2018/3 (Sheldrick, 2015)'
_computing_structure_solution 'SHELXT 2018/2 (Sheldrick, 2018)'
_diffrn_ambient_temperature 200.41
_diffrn_measured_fraction_theta_full 0.995
_diffrn_measured_fraction_theta_max 0.995
_diffrn_measurement_device_type 'Bruker APEX-II CCD'
_diffrn_measurement_method '\f and \w scans'
_diffrn_radiation_type CuK\a
_diffrn_radiation_wavelength 1.54178
_diffrn_reflns_av_R_equivalents 0.0579
_diffrn_reflns_av_unetI/netI 0.0479
_diffrn_reflns_Laue_measured_fraction_full 0.995
_diffrn_reflns_Laue_measured_fraction_max 0.995
_diffrn_reflns_limit_h_max 13
_diffrn_reflns_limit_h_min -12
_diffrn_reflns_limit_k_max 9
_diffrn_reflns_limit_k_min -9
_diffrn_reflns_limit_l_max 37
_diffrn_reflns_limit_l_min -33
_diffrn_reflns_number 14792
_diffrn_reflns_point_group_measured_fraction_full 0.995
_diffrn_reflns_point_group_measured_fraction_max 0.995
_diffrn_reflns_theta_full 66.674
_diffrn_reflns_theta_max 66.674
_diffrn_reflns_theta_min 2.810
_diffrn_source micro-focus
_diffrn_source_current 0.6
_diffrn_source_power 0.03
_diffrn_source_voltage 50.0
_diffrn_standards_number 0
_exptl_absorpt_coefficient_mu 0.654
_exptl_absorpt_correction_T_max 0.7504
_exptl_absorpt_correction_T_min 0.7252
_exptl_absorpt_correction_type multi-scan
_exptl_absorpt_process_details
;
SADABS-2016/2 (Bruker,2016/2) was used for absorption correction.
wR2(int) was 0.0798 before and 0.0657 after correction.
The Ratio of minimum to maximum transmission is 0.9664.
The \l/2 correction factor is Not present.
;
_exptl_crystal_colour orange
_exptl_crystal_colour_primary orange
_exptl_crystal_density_diffrn 1.281
_exptl_crystal_density_method 'not measured'
_exptl_crystal_description block
_exptl_crystal_F_000 1152
_exptl_crystal_size_max 0.21
_exptl_crystal_size_mid 0.103
_exptl_crystal_size_min 0.089
_refine_diff_density_max 0.164
_refine_diff_density_min -0.165
_refine_diff_density_rms 0.036
_refine_ls_extinction_coef 0.00074(10)
_refine_ls_extinction_expression Fc^*^=kFc[1+0.001xFc^2^\l^3^/sin(2\q)]^-1/4^
_refine_ls_extinction_method 'SHELXL-2018/3 (Sheldrick 2018)'
_refine_ls_goodness_of_fit_ref 1.032
_refine_ls_hydrogen_treatment constr
_refine_ls_matrix_type full
_refine_ls_number_parameters 191
_refine_ls_number_reflns 2503
_refine_ls_number_restraints 0
_refine_ls_restrained_S_all 1.032
_refine_ls_R_factor_all 0.0549
_refine_ls_R_factor_gt 0.0384
_refine_ls_shift/su_max 0.001
_refine_ls_shift/su_mean 0.000
_refine_ls_structure_factor_coef Fsqd
_refine_ls_weighting_details 'w=1/[\s^2^(Fo^2^)+(0.0266P)^2^+0.6145P] where P=(Fo^2^+2Fc^2^)/3'
_refine_ls_weighting_scheme calc
_refine_ls_wR_factor_gt 0.0860
_refine_ls_wR_factor_ref 0.0946
_reflns_Friedel_coverage 0.000
_reflns_number_gt 1952
_reflns_number_total 2503
_reflns_threshold_expression 'I > 2\s(I)'
_cod_data_source_file d5cc03163j3.cif
_cod_data_source_block amo445
_cod_depositor_comments 'Adding full bibliography for 1575718.cif.'
_cod_original_cell_volume 2845.7(4)
_cod_database_code 1575718
_shelx_shelxl_version_number 2018/3
_shelx_space_group_comment
;
The symmetry employed for this shelxl refinement is uniquely defined
by the following loop, which should always be used as a source of
symmetry information in preference to the above space-group names.
They are only intended as comments.
;
_shelx_estimated_absorpt_t_max 0.944
_shelx_estimated_absorpt_t_min 0.875
_olex2_submission_special_instructions 'No special instructions were received'

loop_
_space_group_symop_operation_xyz
'x, y, z'
'-x+1/2, -y, z+1/2'
'-x, y+1/2, -z+1/2'
'x+1/2, -y+1/2, -z'
'-x, -y, -z'
'x-1/2, y, -z-1/2'
'x, -y-1/2, z-1/2'
'-x-1/2, y-1/2, z'

loop_
_atom_site_label
_atom_site_type_symbol
_atom_site_fract_x
_atom_site_fract_y
_atom_site_fract_z
_atom_site_U_iso_or_equiv
_atom_site_adp_type
_atom_site_occupancy
_atom_site_site_symmetry_order
_atom_site_calc_flag
_atom_site_refinement_flags_posn
_atom_site_refinement_flags_adp
_atom_site_refinement_flags_occupancy
_atom_site_disorder_assembly
_atom_site_disorder_group
O1 O -0.08571(11) 0.18238(19) 0.53365(4) 0.0519(4) Uani 1 1 d . . . . .
O2 O 0.16171(9) 0.27580(13) 0.59298(3) 0.0310(3) Uani 1 1 d . . . . .
C1 C -0.02005(15) 0.2364(2) 0.56047(5) 0.0396(4) Uani 1 1 d . . . . .
H1 H -0.050201 0.305113 0.582879 0.048 Uiso 1 1 calc R U . . .
C2 C 0.10053(14) 0.2026(2) 0.56029(5) 0.0310(4) Uani 1 1 d . . . . .
C3 C 0.17175(14) 0.1131(2) 0.53419(5) 0.0329(4) Uani 1 1 d . . . . .
H3 H 0.150938 0.050532 0.509361 0.039 Uiso 1 1 calc R U . . .
C4 C 0.28196(14) 0.13105(19) 0.55101(4) 0.0312(4) Uani 1 1 d . . . . .
H4 H 0.350020 0.083125 0.539602 0.037 Uiso 1 1 calc R U . . .
C5 C 0.27309(13) 0.23057(19) 0.58695(4) 0.0282(3) Uani 1 1 d . . . . .
C6 C 0.35640(14) 0.29761(19) 0.61690(4) 0.0288(3) Uani 1 1 d . . . . .
C7 C 0.32264(14) 0.4132(2) 0.64664(4) 0.0308(4) Uani 1 1 d . . . . .
H7 H 0.242597 0.430897 0.648269 0.037 Uiso 1 1 calc R U . . .
C8 C 0.39011(15) 0.51563(19) 0.67676(4) 0.0318(4) Uani 1 1 d . . . . .
C9 C 0.33181(16) 0.6001(2) 0.70952(5) 0.0405(4) Uani 1 1 d . . . . .
H9 H 0.251761 0.584798 0.712220 0.049 Uiso 1 1 calc R U . . .
C10 C 0.38874(18) 0.7056(3) 0.73809(5) 0.0498(5) Uani 1 1 d . . . . .
H10 H 0.347922 0.760297 0.760459 0.060 Uiso 1 1 calc R U . . .
C11 C 0.50479(19) 0.7314(2) 0.73414(5) 0.0513(5) Uani 1 1 d . . . . .
H11 H 0.543812 0.804593 0.753593 0.062 Uiso 1 1 calc R U . . .
C12 C 0.56359(17) 0.6506(2) 0.70188(6) 0.0468(5) Uani 1 1 d . . . . .
H12 H 0.643480 0.667769 0.699210 0.056 Uiso 1 1 calc R U . . .
C13 C 0.50730(16) 0.5445(2) 0.67334(5) 0.0387(4) Uani 1 1 d . . . . .
H13 H 0.548943 0.490561 0.651069 0.046 Uiso 1 1 calc R U . . .
C14 C 0.47399(13) 0.22671(19) 0.61261(5) 0.0301(4) Uani 1 1 d . . . . .
C15 C 0.52040(14) 0.1299(2) 0.64565(5) 0.0362(4) Uani 1 1 d . . . . .
H15 H 0.476214 0.107626 0.670376 0.043 Uiso 1 1 calc R U . . .
C16 C 0.63045(16) 0.0655(2) 0.64287(6) 0.0441(4) Uani 1 1 d . . . . .
H16 H 0.661464 0.000250 0.665725 0.053 Uiso 1 1 calc R U . . .
C17 C 0.69508(15) 0.0960(2) 0.60698(6) 0.0449(4) Uani 1 1 d . . . . .
H17 H 0.770885 0.053139 0.605267 0.054 Uiso 1 1 calc R U . . .
C18 C 0.64928(15) 0.1889(2) 0.57354(5) 0.0423(4) Uani 1 1 d . . . . .
H18 H 0.693187 0.208625 0.548621 0.051 Uiso 1 1 calc R U . . .
C19 C 0.53934(14) 0.2534(2) 0.57636(5) 0.0355(4) Uani 1 1 d . . . . .
H19 H 0.508210 0.316680 0.553199 0.043 Uiso 1 1 calc R U . . .

loop_
_atom_site_aniso_label
_atom_site_aniso_U_11
_atom_site_aniso_U_22
_atom_site_aniso_U_33
_atom_site_aniso_U_23
_atom_site_aniso_U_13
_atom_site_aniso_U_12
O1 0.0355(7) 0.0642(8) 0.0561(7) -0.0152(6) -0.0127(6) -0.0005(6)
O2 0.0285(6) 0.0334(6) 0.0310(5) -0.0030(4) -0.0032(4) -0.0009(5)
C1 0.0340(10) 0.0421(9) 0.0427(9) -0.0066(7) -0.0039(8) -0.0009(8)
C2 0.0310(9) 0.0309(8) 0.0311(8) -0.0007(6) -0.0058(6) -0.0046(7)
C3 0.0380(10) 0.0317(8) 0.0289(8) -0.0016(6) -0.0036(7) -0.0035(7)
C4 0.0328(9) 0.0300(8) 0.0309(8) 0.0007(6) 0.0018(6) 0.0009(7)
C5 0.0266(8) 0.0273(7) 0.0307(7) 0.0041(6) -0.0003(6) 0.0007(7)
C6 0.0295(9) 0.0297(8) 0.0272(7) 0.0040(6) -0.0012(6) -0.0027(7)
C7 0.0304(9) 0.0340(8) 0.0280(7) 0.0038(6) -0.0016(6) -0.0005(7)
C8 0.0390(10) 0.0297(8) 0.0266(7) 0.0035(6) -0.0062(6) -0.0002(7)
C9 0.0441(11) 0.0432(10) 0.0342(8) -0.0029(7) -0.0029(7) 0.0036(8)
C10 0.0634(14) 0.0496(11) 0.0365(9) -0.0109(8) -0.0017(9) 0.0039(10)
C11 0.0678(14) 0.0461(10) 0.0401(9) -0.0084(8) -0.0125(9) -0.0107(10)
C12 0.0479(12) 0.0453(10) 0.0474(10) -0.0009(8) -0.0068(8) -0.0140(9)
C13 0.0430(10) 0.0379(9) 0.0352(8) -0.0016(7) -0.0006(7) -0.0057(8)
C14 0.0302(9) 0.0275(8) 0.0326(8) -0.0018(6) -0.0049(6) -0.0023(7)
C15 0.0357(10) 0.0374(9) 0.0354(8) 0.0024(7) -0.0061(7) -0.0021(8)
C16 0.0395(11) 0.0412(10) 0.0517(10) 0.0046(8) -0.0139(8) 0.0026(8)
C17 0.0291(10) 0.0420(10) 0.0636(11) -0.0013(8) -0.0055(8) 0.0035(8)
C18 0.0319(10) 0.0459(10) 0.0492(10) 0.0006(8) 0.0048(8) 0.0002(8)
C19 0.0317(9) 0.0379(9) 0.0370(8) 0.0036(7) -0.0020(7) 0.0000(7)

loop_
_atom_type_symbol
_atom_type_description
_atom_type_scat_dispersion_real
_atom_type_scat_dispersion_imag
_atom_type_scat_source
C C 0.0181 0.0091 'International Tables Vol C Tables 4.2.6.8 and 6.1.1.4'
H H 0.0000 0.0000 'International Tables Vol C Tables 4.2.6.8 and 6.1.1.4'
O O 0.0492 0.0322 'International Tables Vol C Tables 4.2.6.8 and 6.1.1.4'

loop_
_geom_angle_atom_site_label_1
_geom_angle_atom_site_label_2
_geom_angle_atom_site_label_3
_geom_angle
_geom_angle_site_symmetry_1
_geom_angle_site_symmetry_3
_geom_angle_publ_flag
C5 O2 C2 106.88(11) . . ?
O1 C1 H1 118.0 . . ?
O1 C1 C2 123.92(16) . . ?
C2 C1 H1 118.0 . . ?
O2 C2 C1 115.83(13) . . ?
C3 C2 O2 109.84(14) . . ?
C3 C2 C1 134.32(14) . . ?
C2 C3 H3 126.6 . . ?
C2 C3 C4 106.76(13) . . ?
C4 C3 H3 126.6 . . ?
C3 C4 H4 126.4 . . ?
C5 C4 C3 107.22(14) . . ?
C5 C4 H4 126.4 . . ?
O2 C5 C4 109.30(13) . . ?
O2 C5 C6 117.55(13) . . ?
C4 C5 C6 133.11(15) . . ?
C5 C6 C14 115.68(13) . . ?
C7 C6 C5 119.12(15) . . ?
C7 C6 C14 125.17(14) . . ?
C6 C7 H7 114.9 . . ?
C6 C7 C8 130.15(15) . . ?
C8 C7 H7 114.9 . . ?
C9 C8 C7 117.62(16) . . ?
C13 C8 C7 124.60(14) . . ?
C13 C8 C9 117.63(15) . . ?
C8 C9 H9 119.4 . . ?
C10 C9 C8 121.11(18) . . ?
C10 C9 H9 119.4 . . ?
C9 C10 H10 119.9 . . ?
C11 C10 C9 120.13(17) . . ?
C11 C10 H10 119.9 . . ?
C10 C11 H11 120.2 . . ?
C12 C11 C10 119.65(17) . . ?
C12 C11 H11 120.2 . . ?
C11 C12 H12 119.8 . . ?
C11 C12 C13 120.50(19) . . ?
C13 C12 H12 119.8 . . ?
C8 C13 H13 119.5 . . ?
C12 C13 C8 120.97(16) . . ?
C12 C13 H13 119.5 . . ?
C15 C14 C6 119.47(14) . . ?
C19 C14 C6 122.06(14) . . ?
C19 C14 C15 118.47(15) . . ?
C14 C15 H15 119.7 . . ?
C16 C15 C14 120.65(15) . . ?
C16 C15 H15 119.7 . . ?
C15 C16 H16 119.9 . . ?
C17 C16 C15 120.16(16) . . ?
C17 C16 H16 119.9 . . ?
C16 C17 H17 120.1 . . ?
C16 C17 C18 119.83(17) . . ?
C18 C17 H17 120.1 . . ?
C17 C18 H18 120.0 . . ?
C17 C18 C19 119.98(16) . . ?
C19 C18 H18 120.0 . . ?
C14 C19 H19 119.6 . . ?
C18 C19 C14 120.88(15) . . ?
C18 C19 H19 119.6 . . ?

loop_
_geom_bond_atom_site_label_1
_geom_bond_atom_site_label_2
_geom_bond_distance
_geom_bond_site_symmetry_2
_geom_bond_publ_flag
O1 C1 1.216(2) . ?
O2 C2 1.3749(18) . ?
O2 C5 1.3654(18) . ?
C1 H1 0.9500 . ?
C1 C2 1.438(2) . ?
C2 C3 1.360(2) . ?
C3 H3 0.9500 . ?
C3 C4 1.403(2) . ?
C4 H4 0.9500 . ?
C4 C5 1.370(2) . ?
C5 C6 1.452(2) . ?
C6 C7 1.352(2) . ?
C6 C14 1.490(2) . ?
C7 H7 0.9500 . ?
C7 C8 1.465(2) . ?
C8 C9 1.398(2) . ?
C8 C13 1.397(2) . ?
C9 H9 0.9500 . ?
C9 C10 1.384(2) . ?
C10 H10 0.9500 . ?
C10 C11 1.381(3) . ?
C11 H11 0.9500 . ?
C11 C12 1.376(3) . ?
C12 H12 0.9500 . ?
C12 C13 1.382(2) . ?
C13 H13 0.9500 . ?
C14 C15 1.391(2) . ?
C14 C19 1.389(2) . ?
C15 H15 0.9500 . ?
C15 C16 1.386(2) . ?
C16 H16 0.9500 . ?
C16 C17 1.380(3) . ?
C17 H17 0.9500 . ?
C17 C18 1.382(2) . ?
C18 H18 0.9500 . ?
C18 C19 1.385(2) . ?
C19 H19 0.9500 . ?

loop_
_geom_torsion_atom_site_label_1
_geom_torsion_atom_site_label_2
_geom_torsion_atom_site_label_3
_geom_torsion_atom_site_label_4
_geom_torsion
_geom_torsion_site_symmetry_1
_geom_torsion_site_symmetry_2
_geom_torsion_site_symmetry_3
_geom_torsion_site_symmetry_4
_geom_torsion_publ_flag
O1 C1 C2 O2 179.40(16) . . . . ?
O1 C1 C2 C3 0.2(3) . . . . ?
O2 C2 C3 C4 -0.18(17) . . . . ?
O2 C5 C6 C7 -6.1(2) . . . . ?
O2 C5 C6 C14 172.23(12) . . . . ?
C1 C2 C3 C4 179.08(17) . . . . ?
C2 O2 C5 C4 0.17(15) . . . . ?
C2 O2 C5 C6 178.01(12) . . . . ?
C2 C3 C4 C5 0.28(17) . . . . ?
C3 C4 C5 O2 -0.28(17) . . . . ?
C3 C4 C5 C6 -177.65(15) . . . . ?
C4 C5 C6 C7 171.09(16) . . . . ?
C4 C5 C6 C14 -10.6(2) . . . . ?
C5 O2 C2 C1 -179.40(13) . . . . ?
C5 O2 C2 C3 0.01(16) . . . . ?
C5 C6 C7 C8 -171.65(14) . . . . ?
C5 C6 C14 C15 -115.95(15) . . . . ?
C5 C6 C14 C19 63.72(19) . . . . ?
C6 C7 C8 C9 -167.82(16) . . . . ?
C6 C7 C8 C13 16.8(3) . . . . ?
C6 C14 C15 C16 -178.63(15) . . . . ?
C6 C14 C19 C18 178.71(15) . . . . ?
C7 C6 C14 C15 62.3(2) . . . . ?
C7 C6 C14 C19 -118.06(17) . . . . ?
C7 C8 C9 C10 -177.05(16) . . . . ?
C7 C8 C13 C12 176.47(15) . . . . ?
C8 C9 C10 C11 1.1(3) . . . . ?
C9 C8 C13 C12 1.1(2) . . . . ?
C9 C10 C11 C12 -0.5(3) . . . . ?
C10 C11 C12 C13 0.3(3) . . . . ?
C11 C12 C13 C8 -0.6(3) . . . . ?
C13 C8 C9 C10 -1.4(2) . . . . ?
C14 C6 C7 C8 10.2(3) . . . . ?
C14 C15 C16 C17 -0.5(3) . . . . ?
C15 C14 C19 C18 -1.6(2) . . . . ?
C15 C16 C17 C18 -0.9(3) . . . . ?
C16 C17 C18 C19 0.9(3) . . . . ?
C17 C18 C19 C14 0.3(3) . . . . ?
C19 C14 C15 C16 1.7(2) . . . . ?
